data_7105101
loop_
_publ_author_name
'Chou-Fu Sheu'
'Szu-Miao Chen'
'Shih-Chi Wang'
'Gene-Hsiang Lee'
'Yi-Hung Liu'
'Yu Wang'

_publ_section_title
;
 The commensurate modulated structure of the metastable state in spin
 crossover complex [Fe(abpt)2(NCS)2]
;
_journal_name_full 'Chem. Commun.'
_journal_page_first 7512
_journal_page_last 7514
_journal_paper_doi 10.1039/b910378c
_journal_year 2009
_chemical_formula_moiety 'C26 H20 Fe N14 S2'
_chemical_formula_sum 'C26 H20 Fe N14 S2'
_chemical_formula_weight 648.53
_chemical_name_systematic
;
?
;
_space_group_IT_number 14
_symmetry_cell_setting monoclinic
_symmetry_space_group_name_Hall '-P 2ybc'
_symmetry_space_group_name_H-M 'P 1 21/c 1'
_atom_sites_solution_hydrogens geom
_atom_sites_solution_primary direct
_atom_sites_solution_secondary difmap
_audit_creation_method SHELXL-97
_cell_angle_alpha 90.000
_cell_angle_beta 90.8470(11)
_cell_angle_gamma 90.000
_cell_formula_units_Z 12
_cell_length_a 16.3109(4)
_cell_length_b 17.4820(5)
_cell_length_c 29.6431(5)
_cell_measurement_reflns_used 19212
_cell_measurement_temperature 130(2)
_cell_measurement_theta_max 27.47
_cell_measurement_theta_min 1.25
_cell_volume 8452.0(3)
_computing_cell_refinement 'Denzo-SMN (Otwinowski & Minor, 1997)'
_computing_data_collection 'KappaCCD server software (Nonius, 1997)'
_computing_data_reduction 'Denzo-SMN (Otwinowski & Minor, 1997)'
_computing_molecular_graphics 'XP in SHELXTL/PC & Mercury 1.4.1 (CCDC)'
_computing_publication_material 'XIF in SHELXTL/PC'
_computing_structure_refinement 'SHELXL-97 (Sheldrick, 1997)'
_computing_structure_solution 'SHELXS-97 (Sheldrick, 1990)'
_diffrn_ambient_temperature 130(2)
_diffrn_measured_fraction_theta_full 0.951
_diffrn_measured_fraction_theta_max 0.951
_diffrn_measurement_device_type KappaCCD
_diffrn_measurement_method 'omega scans'
_diffrn_radiation_monochromator graphite
_diffrn_radiation_source 'fine-focus sealed tube'
_diffrn_radiation_type MoK\a
_diffrn_radiation_wavelength 0.71073
_diffrn_reflns_av_R_equivalents 0.0530
_diffrn_reflns_av_sigmaI/netI 0.0663
_diffrn_reflns_limit_h_max 21
_diffrn_reflns_limit_h_min -21
_diffrn_reflns_limit_k_max 22
_diffrn_reflns_limit_k_min -22
_diffrn_reflns_limit_l_max 38
_diffrn_reflns_limit_l_min -31
_diffrn_reflns_number 46348
_diffrn_reflns_theta_full 27.47
_diffrn_reflns_theta_max 27.47
_diffrn_reflns_theta_min 1.25
_exptl_absorpt_coefficient_mu 0.730
_exptl_absorpt_correction_T_max 0.865
_exptl_absorpt_correction_T_min 0.806
_exptl_absorpt_correction_type multi-scan
_exptl_absorpt_process_details 'SORTAV (Blessing, 1995)'
_exptl_crystal_colour Red-Brown
_exptl_crystal_density_diffrn 1.529
_exptl_crystal_density_method 'not measured'
_exptl_crystal_description Block
_exptl_crystal_F_000 3984
_exptl_crystal_size_max 0.45
_exptl_crystal_size_mid 0.30
_exptl_crystal_size_min 0.20
_refine_diff_density_max 0.349
_refine_diff_density_min -0.396
_refine_diff_density_rms 0.063
_refine_ls_extinction_method none
_refine_ls_goodness_of_fit_ref 1.021
_refine_ls_hydrogen_treatment mixed
_refine_ls_matrix_type full
_refine_ls_number_parameters 1201
_refine_ls_number_reflns 18410
_refine_ls_number_restraints 0
_refine_ls_restrained_S_all 1.021
_refine_ls_R_factor_all 0.0968
_refine_ls_R_factor_gt 0.0462
_refine_ls_shift/su_max 0.002
_refine_ls_shift/su_mean 0.000
_refine_ls_structure_factor_coef Fsqd
_refine_ls_weighting_details 'calc w=1/[\s^2^(Fo^2^)+(0.0454P)^2^+1.0931P] where P=(Fo^2^+2Fc^2^)/3'
_refine_ls_weighting_scheme calc
_refine_ls_wR_factor_gt 0.0969
_refine_ls_wR_factor_ref 0.1149
_reflns_number_gt 11301
_reflns_number_total 18410
_reflns_threshold_expression >2sigma(I)
_cod_data_source_file b910378c.txt
_cod_data_source_block PhaseC-130K
_cod_depositor_comments
;
The following automatic conversions were performed:
'_symmetry_cell_setting' value 'Monoclinic' changed to 'monoclinic'
according to '/home/saulius/struct/CIF-dictionaries/cif_core.dic'
dictionary named 'cif_core.dic' version 2.4.1 from 2010-06-29.

Automatic conversion script
Id: cif_fix_enum 1527 2010-12-29 10:47:43Z saulius 
;
_cod_original_sg_symbol_H-M 'P 21/c'
_cod_database_code 7105101

loop_
_symmetry_equiv_pos_as_xyz
'x, y, z'
'-x, y+1/2, -z+1/2'
'-x, -y, -z'
'x, -y-1/2, z-1/2'

loop_
_atom_site_label
_atom_site_type_symbol
_atom_site_fract_x
_atom_site_fract_y
_atom_site_fract_z
_atom_site_U_iso_or_equiv
_atom_site_adp_type
_atom_site_occupancy
_atom_site_symmetry_multiplicity
_atom_site_calc_flag
_atom_site_refinement_flags
_atom_site_disorder_assembly
_atom_site_disorder_group
Fe11 Fe 1.0000 0.5000 0.0000 0.02021(12) Uani 1 2 d S . .
S1 S 0.92110(5) 0.25986(4) -0.07182(2) 0.0442(2) Uani 1 1 d . . .
N1 N 1.09959(12) 0.46272(11) 0.04565(6) 0.0221(5) Uani 1 1 d . . .
N2 N 0.93938(12) 0.47327(12) 0.06171(6) 0.0229(5) Uani 1 1 d . . .
N3 N 0.97724(13) 0.38712(12) -0.02339(7) 0.0290(5) Uani 1 1 d . . .
N4 N 0.86024(12) 0.47144(12) 0.07646(6) 0.0235(5) Uani 1 1 d . . .
N5 N 0.80229(13) 0.39587(13) 0.18514(7) 0.0304(5) Uani 1 1 d . . .
N6 N 0.94170(12) 0.42378(11) 0.12913(6) 0.0201(5) Uani 1 1 d . . .
N7 N 0.97200(14) 0.38558(14) 0.16816(7) 0.0281(5) Uani 1 1 d . . .
H1N H 0.9286(16) 0.3920(15) 0.1879(8) 0.034 Uiso 1 1 d . . .
H2N H 0.9699(16) 0.3384(16) 0.1596(8) 0.034 Uiso 1 1 d . . .
C1 C 1.17938(15) 0.46396(14) 0.03650(9) 0.0283(6) Uani 1 1 d . . .
H1A H 1.1954 0.4792 0.0079 0.034 Uiso 1 1 calc R . .
C2 C 1.23976(16) 0.44335(15) 0.06795(9) 0.0320(6) Uani 1 1 d . . .
H2A H 1.2949 0.4448 0.0605 0.038 Uiso 1 1 calc R . .
C3 C 1.21591(16) 0.42083(16) 0.11033(9) 0.0332(7) Uani 1 1 d . . .
H3A H 1.2549 0.4063 0.1319 0.040 Uiso 1 1 calc R . .
C4 C 1.13332(15) 0.42001(15) 0.12051(8) 0.0287(6) Uani 1 1 d . . .
H4A H 1.1162 0.4057 0.1491 0.034 Uiso 1 1 calc R . .
C5 C 1.07678(14) 0.44086(13) 0.08753(8) 0.0214(5) Uani 1 1 d . . .
C6 C 0.98789(14) 0.44486(13) 0.09364(8) 0.0202(5) Uani 1 1 d . . .
C7 C 0.86242(14) 0.44116(14) 0.11704(8) 0.0219(6) Uani 1 1 d . . .
C8 C 0.79005(15) 0.43057(14) 0.14513(8) 0.0241(6) Uani 1 1 d . . .
C9 C 0.71405(15) 0.45662(15) 0.13008(8) 0.0270(6) Uani 1 1 d . . .
H9A H 0.7083 0.4811 0.1024 0.032 Uiso 1 1 calc R . .
C10 C 0.64696(16) 0.44514(16) 0.15743(8) 0.0343(7) Uani 1 1 d . . .
H10A H 0.5952 0.4623 0.1486 0.041 Uiso 1 1 calc R . .
C11 C 0.65822(17) 0.40789(17) 0.19790(9) 0.0402(7) Uani 1 1 d . . .
H11A H 0.6139 0.3982 0.2164 0.048 Uiso 1 1 calc R . .
C12 C 0.73662(18) 0.38496(17) 0.21068(9) 0.0393(7) Uani 1 1 d . . .
H12A H 0.7438 0.3608 0.2384 0.047 Uiso 1 1 calc R . .
C13 C 0.95323(15) 0.33424(15) -0.04303(8) 0.0265(6) Uani 1 1 d . . .
Fe12 Fe -0.01546(2) 1.002874(19) 0.165773(10) 0.02102(9) Uani 1 1 d . . .
S2 S 0.06918(5) 0.76424(4) 0.23780(2) 0.0422(2) Uani 1 1 d . . .
S3 S -0.09025(5) 1.24559(4) 0.09492(3) 0.0414(2) Uani 1 1 d . . .
N8 N -0.11381(12) 0.95902(12) 0.12176(6) 0.0241(5) Uani 1 1 d . . .
N9 N 0.04449(12) 0.97643(12) 0.10425(6) 0.0232(5) Uani 1 1 d . . .
N10 N 0.00986(14) 0.89118(13) 0.18972(7) 0.0310(5) Uani 1 1 d . . .
N11 N 0.12319(12) 0.97899(12) 0.08879(6) 0.0241(5) Uani 1 1 d . . .
N12 N 0.18021(13) 0.90742(12) -0.02127(7) 0.0296(5) Uani 1 1 d . . .
N13 N 0.04349(12) 0.92375(11) 0.03785(6) 0.0201(5) Uani 1 1 d . . .
N14 N 0.01469(14) 0.88232(14) -0.00037(7) 0.0281(5) Uani 1 1 d . . .
H4N H 0.0206(17) 0.8376(16) 0.0103(8) 0.034 Uiso 1 1 d . . .
H3N H 0.0577(16) 0.8874(15) -0.0208(8) 0.034 Uiso 1 1 d . . .
N15 N 0.08463(12) 1.04091(12) 0.21032(7) 0.0247(5) Uani 1 1 d . . .
N16 N -0.07467(12) 1.02997(11) 0.22760(6) 0.0227(5) Uani 1 1 d . . .
N17 N -0.04166(14) 1.11427(13) 0.14223(7) 0.0336(6) Uani 1 1 d . . .
N18 N -0.15394(12) 1.03292(12) 0.24280(6) 0.0246(5) Uani 1 1 d . . .
N19 N -0.20793(13) 1.10449(12) 0.35321(7) 0.0298(5) Uani 1 1 d . . .
N20 N -0.07068(12) 1.07912(11) 0.29530(6) 0.0217(5) Uani 1 1 d . . .
N21 N -0.03859(14) 1.11535(13) 0.33468(7) 0.0266(5) Uani 1 1 d . . .
H6N H -0.0395(16) 1.1608(15) 0.3243(8) 0.032 Uiso 1 1 d . . .
H5N H -0.0839(16) 1.1098(14) 0.3542(8) 0.032 Uiso 1 1 d . . .
C14 C -0.19324(15) 0.95690(15) 0.13204(9) 0.0286(6) Uani 1 1 d . . .
H14A H -0.2092 0.9741 0.1603 0.034 Uiso 1 1 calc R . .
C15 C -0.25294(16) 0.92989(15) 0.10206(9) 0.0331(7) Uani 1 1 d . . .
H15A H -0.3079 0.9295 0.1100 0.040 Uiso 1 1 calc R . .
C16 C -0.22916(16) 0.90369(15) 0.06028(9) 0.0332(7) Uani 1 1 d . . .
H16A H -0.2679 0.8849 0.0398 0.040 Uiso 1 1 calc R . .
C17 C -0.14705(15) 0.90572(15) 0.04921(9) 0.0297(6) Uani 1 1 d . . .
H17A H -0.1298 0.8885 0.0212 0.036 Uiso 1 1 calc R . .
C18 C -0.09131(14) 0.93387(14) 0.08060(8) 0.0223(6) Uani 1 1 d . . .
C19 C -0.00293(14) 0.94308(14) 0.07354(8) 0.0206(5) Uani 1 1 d . . .
C20 C 0.12150(15) 0.94658(14) 0.04861(8) 0.0222(6) Uani 1 1 d . . .
C21 C 0.19360(15) 0.93746(14) 0.01990(8) 0.0235(6) Uani 1 1 d . . .
C22 C 0.27040(15) 0.96007(15) 0.03564(8) 0.0269(6) Uani 1 1 d . . .
H22A H 0.2770 0.9822 0.0640 0.032 Uiso 1 1 calc R . .
C23 C 0.33666(16) 0.94869(15) 0.00799(9) 0.0325(7) Uani 1 1 d . . .
H23A H 0.3891 0.9627 0.0176 0.039 Uiso 1 1 calc R . .
C24 C 0.32442(17) 0.91664(16) -0.03362(9) 0.0385(7) Uani 1 1 d . . .
H24A H 0.3685 0.9078 -0.0525 0.046 Uiso 1 1 calc R . .
C25 C 0.24544(18) 0.89750(16) -0.04731(9) 0.0358(7) Uani 1 1 d . . .
H25A H 0.2375 0.8768 -0.0759 0.043 Uiso 1 1 calc R . .
C26 C 0.03490(16) 0.83852(15) 0.20931(8) 0.0274(6) Uani 1 1 d . . .
C27 C 0.16442(15) 1.03895(15) 0.20079(9) 0.0299(6) Uani 1 1 d . . .
H27A H 0.1797 1.0247 0.1719 0.036 Uiso 1 1 calc R . .
C28 C 0.22583(16) 1.05722(15) 0.23214(9) 0.0348(7) Uani 1 1 d . . .
H28A H 0.2808 1.0555 0.2243 0.042 Uiso 1 1 calc R . .
C29 C 0.20319(16) 1.07792(16) 0.27501(9) 0.0354(7) Uani 1 1 d . . .
H29A H 0.2428 1.0909 0.2966 0.042 Uiso 1 1 calc R . .
C30 C 0.12074(15) 1.07923(15) 0.28574(8) 0.0306(6) Uani 1 1 d . . .
H30A H 0.1043 1.0922 0.3147 0.037 Uiso 1 1 calc R . .
C31 C 0.06341(15) 1.06096(14) 0.25266(8) 0.0233(6) Uani 1 1 d . . .
C32 C -0.02542(15) 1.05788(14) 0.25938(8) 0.0212(5) Uani 1 1 d . . .
C33 C -0.15046(15) 1.06275(14) 0.28360(8) 0.0219(6) Uani 1 1 d . . .
C34 C -0.22215(15) 1.07532(14) 0.31203(8) 0.0246(6) Uani 1 1 d . . .
C35 C -0.29948(16) 1.05611(16) 0.29560(8) 0.0315(7) Uani 1 1 d . . .
H35A H -0.3065 1.0346 0.2671 0.038 Uiso 1 1 calc R . .
C36 C -0.36605(17) 1.06992(16) 0.32296(9) 0.0368(7) Uani 1 1 d . . .
H36A H -0.4189 1.0577 0.3132 0.044 Uiso 1 1 calc R . .
C37 C -0.35291(17) 1.10186(17) 0.36471(9) 0.0393(7) Uani 1 1 d . . .
H37A H -0.3967 1.1130 0.3833 0.047 Uiso 1 1 calc R . .
C38 C -0.27290(18) 1.11718(17) 0.37864(9) 0.0382(7) Uani 1 1 d . . .
H38A H -0.2644 1.1374 0.4073 0.046 Uiso 1 1 calc R . .
C39 C -0.06243(16) 1.16889(16) 0.12319(8) 0.0295(6) Uani 1 1 d . . .
Fe21 Fe 0.5000 0.5000 0.0000 0.02105(12) Uani 1 2 d S . .
S4 S 0.43132(4) 0.38855(4) 0.14618(2) 0.03528(18) Uani 1 1 d . . .
N22 N 0.41044(12) 0.59448(12) 0.00691(6) 0.0234(5) Uani 1 1 d . . .
N23 N 0.57006(12) 0.59250(12) 0.02852(6) 0.0241(5) Uani 1 1 d . . .
N24 N 0.47469(13) 0.46437(12) 0.06687(7) 0.0280(5) Uani 1 1 d . . .
N25 N 0.64643(12) 0.59722(12) 0.04855(6) 0.0246(5) Uani 1 1 d . . .
N26 N 0.70408(13) 0.74131(12) 0.13124(6) 0.0272(5) Uani 1 1 d . . .
N27 N 0.56873(12) 0.69064(11) 0.07389(6) 0.0221(5) Uani 1 1 d . . .
N28 N 0.53716(15) 0.75163(14) 0.09946(8) 0.0347(6) Uani 1 1 d . . .
H8N H 0.5489(17) 0.7914(16) 0.0805(9) 0.042 Uiso 1 1 d . . .
H7N H 0.5741(17) 0.7582(15) 0.1225(9) 0.042 Uiso 1 1 d . . .
C40 C 0.33402(15) 0.59593(16) -0.01025(8) 0.0289(6) Uani 1 1 d . . .
H40A H 0.3144 0.5527 -0.0251 0.035 Uiso 1 1 calc R . .
C41 C 0.28299(16) 0.65882(16) -0.00683(8) 0.0335(7) Uani 1 1 d . . .
H41A H 0.2301 0.6577 -0.0189 0.040 Uiso 1 1 calc R . .
C42 C 0.31221(16) 0.72310(16) 0.01486(9) 0.0342(7) Uani 1 1 d . . .
H42A H 0.2791 0.7661 0.0176 0.041 Uiso 1 1 calc R . .
C43 C 0.39151(16) 0.72338(15) 0.03259(8) 0.0311(6) Uani 1 1 d . . .
H43A H 0.4126 0.7665 0.0470 0.037 Uiso 1 1 calc R . .
C44 C 0.43842(14) 0.65792(14) 0.02828(8) 0.0232(6) Uani 1 1 d . . .
C45 C 0.52399(14) 0.64876(14) 0.04396(8) 0.0216(5) Uani 1 1 d . . .
C46 C 0.64460(15) 0.65723(14) 0.07571(8) 0.0223(6) Uani 1 1 d . . .
C47 C 0.71633(15) 0.68442(14) 0.10135(7) 0.0227(6) Uani 1 1 d . . .
C48 C 0.79338(15) 0.65374(14) 0.09296(8) 0.0252(6) Uani 1 1 d . . .
H48A H 0.7993 0.6129 0.0732 0.030 Uiso 1 1 calc R . .
C49 C 0.86079(16) 0.68519(15) 0.11457(8) 0.0320(7) Uani 1 1 d . . .
H49A H 0.9132 0.6668 0.1089 0.038 Uiso 1 1 calc R . .
C50 C 0.84940(17) 0.74447(16) 0.14478(8) 0.0363(7) Uani 1 1 d . . .
H50A H 0.8938 0.7671 0.1596 0.044 Uiso 1 1 calc R . .
C51 C 0.77052(17) 0.76910(16) 0.15231(8) 0.0346(7) Uani 1 1 d . . .
H51A H 0.7631 0.8076 0.1735 0.042 Uiso 1 1 calc R . .
C52 C 0.45699(14) 0.43352(14) 0.10028(8) 0.0237(6) Uani 1 1 d . . .
Fe22 Fe 0.49265(2) 0.00456(2) 0.162853(10) 0.02180(10) Uani 1 1 d . . .
S5 S 0.55040(4) -0.11539(4) 0.01684(2) 0.03254(17) Uani 1 1 d . . .
S6 S 0.41716(5) 0.12569(5) 0.30537(2) 0.0414(2) Uani 1 1 d . . .
N29 N 0.40079(12) -0.08702(12) 0.17217(6) 0.0237(5) Uani 1 1 d . . .
N30 N 0.55997(12) -0.08653(12) 0.19522(6) 0.0250(5) Uani 1 1 d . . .
N31 N 0.52154(13) -0.03835(12) 0.09794(7) 0.0286(5) Uani 1 1 d . . .
N32 N 0.63696(12) -0.09301(12) 0.21487(6) 0.0263(5) Uani 1 1 d . . .
N33 N 0.69331(13) -0.24219(12) 0.29466(6) 0.0290(5) Uani 1 1 d . . .
N34 N 0.55579(12) -0.18256(12) 0.24176(6) 0.0238(5) Uani 1 1 d . . .
N35 N 0.52067(16) -0.24070(15) 0.26843(8) 0.0390(6) Uani 1 1 d . . .
H10N H 0.5441(18) -0.2806(17) 0.2534(9) 0.047 Uiso 1 1 d . . .
H9N H 0.5524(18) -0.2456(16) 0.2908(9) 0.047 Uiso 1 1 d . . .
N36 N 0.58170(12) 0.09920(12) 0.15337(6) 0.0265(5) Uani 1 1 d . . .
N37 N 0.42408(12) 0.09311(12) 0.12955(7) 0.0252(5) Uani 1 1 d . . .
N38 N 0.46415(13) 0.04755(13) 0.22758(7) 0.0309(5) Uani 1 1 d . . .
N39 N 0.34623(12) 0.09844(12) 0.11188(6) 0.0246(5) Uani 1 1 d . . .
N40 N 0.28063(14) 0.24629(12) 0.03360(7) 0.0318(5) Uani 1 1 d . . .
N41 N 0.42116(13) 0.19398(12) 0.08674(6) 0.0252(5) Uani 1 1 d . . .
N42 N 0.44883(16) 0.25854(14) 0.06263(8) 0.0363(6) Uani 1 1 d . . .
H11N H 0.4119(17) 0.2664(16) 0.0410(9) 0.044 Uiso 1 1 d . . .
H12N H 0.4385(17) 0.2977(16) 0.0827(9) 0.044 Uiso 1 1 d . . .
C53 C 0.32454(16) -0.08835(16) 0.15501(8) 0.0301(6) Uani 1 1 d . . .
H53A H 0.3057 -0.0458 0.1392 0.036 Uiso 1 1 calc R . .
C54 C 0.27256(17) -0.15006(17) 0.15977(8) 0.0346(7) Uani 1 1 d . . .
H54A H 0.2197 -0.1488 0.1476 0.041 Uiso 1 1 calc R . .
C55 C 0.30030(16) -0.21358(16) 0.18289(9) 0.0355(7) Uani 1 1 d . . .
H55A H 0.2664 -0.2558 0.1865 0.043 Uiso 1 1 calc R . .
C56 C 0.37928(16) -0.21391(15) 0.20079(8) 0.0326(7) Uani 1 1 d . . .
H56A H 0.3995 -0.2564 0.2162 0.039 Uiso 1 1 calc R . .
C57 C 0.42752(15) -0.14936(15) 0.19515(8) 0.0263(6) Uani 1 1 d . . .
C58 C 0.51276(15) -0.14113(14) 0.21111(8) 0.0230(6) Uani 1 1 d . . .
C59 C 0.63339(15) -0.15173(14) 0.24279(7) 0.0226(6) Uani 1 1 d . . .
C60 C 0.70509(15) -0.18188(14) 0.26774(8) 0.0245(6) Uani 1 1 d . . .
C61 C 0.78194(16) -0.15003(15) 0.25990(8) 0.0277(6) Uani 1 1 d . . .
H61A H 0.7872 -0.1067 0.2420 0.033 Uiso 1 1 calc R . .
C62 C 0.85018(17) -0.18427(16) 0.27932(8) 0.0326(7) Uani 1 1 d . . .
H62A H 0.9025 -0.1654 0.2741 0.039 Uiso 1 1 calc R . .
C63 C 0.83887(17) -0.24729(16) 0.30670(8) 0.0347(7) Uani 1 1 d . . .
H63A H 0.8835 -0.2720 0.3200 0.042 Uiso 1 1 calc R . .
C64 C 0.76019(17) -0.27278(16) 0.31392(8) 0.0332(7) Uani 1 1 d . . .
H64A H 0.7532 -0.3139 0.3334 0.040 Uiso 1 1 calc R . .
C65 C 0.53389(14) -0.06914(14) 0.06367(8) 0.0240(6) Uani 1 1 d . . .
C66 C 0.65837(15) 0.10246(17) 0.17020(8) 0.0329(7) Uani 1 1 d . . .
H66A H 0.6778 0.0612 0.1870 0.039 Uiso 1 1 calc R . .
C67 C 0.70996(17) 0.16411(17) 0.16381(9) 0.0384(7) Uani 1 1 d . . .
H67A H 0.7626 0.1643 0.1763 0.046 Uiso 1 1 calc R . .
C68 C 0.68214(17) 0.22511(17) 0.13873(10) 0.0411(8) Uani 1 1 d . . .
H68A H 0.7160 0.2669 0.1335 0.049 Uiso 1 1 calc R . .
C69 C 0.60258(17) 0.22354(16) 0.12124(9) 0.0353(7) Uani 1 1 d . . .
H69A H 0.5822 0.2646 0.1045 0.042 Uiso 1 1 calc R . .
C70 C 0.55423(15) 0.16000(15) 0.12904(8) 0.0260(6) Uani 1 1 d . . .
C71 C 0.46868(15) 0.15043(14) 0.11451(8) 0.0240(6) Uani 1 1 d . . .
C72 C 0.34490(15) 0.16043(14) 0.08628(8) 0.0236(6) Uani 1 1 d . . .
C73 C 0.27074(16) 0.19071(15) 0.06412(8) 0.0255(6) Uani 1 1 d . . .
C74 C 0.19465(16) 0.16406(15) 0.07740(8) 0.0282(6) Uani 1 1 d . . .
H74A H 0.1906 0.1235 0.0975 0.034 Uiso 1 1 calc R . .
C75 C 0.12532(17) 0.19900(16) 0.06013(8) 0.0351(7) Uani 1 1 d . . .
H75A H 0.0734 0.1833 0.0689 0.042 Uiso 1 1 calc R . .
C76 C 0.13465(18) 0.25811(16) 0.02944(9) 0.0368(7) Uani 1 1 d . . .
H76A H 0.0892 0.2835 0.0176 0.044 Uiso 1 1 calc R . .
C77 C 0.21228(19) 0.27828(16) 0.01698(9) 0.0377(7) Uani 1 1 d . . .
H77A H 0.2177 0.3167 -0.0045 0.045 Uiso 1 1 calc R . .
C78 C 0.44439(15) 0.07928(15) 0.26042(9) 0.0277(6) Uani 1 1 d . . .

loop_
_atom_site_aniso_label
_atom_site_aniso_U_11
_atom_site_aniso_U_22
_atom_site_aniso_U_33
_atom_site_aniso_U_23
_atom_site_aniso_U_13
_atom_site_aniso_U_12
Fe11 0.0205(2) 0.0202(3) 0.0200(3) 0.0054(2) 0.00215(19) 0.0025(2)
S1 0.0602(5) 0.0293(4) 0.0427(5) 0.0019(3) -0.0130(4) -0.0086(4)
N1 0.0224(11) 0.0196(12) 0.0245(12) 0.0023(9) 0.0034(9) 0.0002(9)
N2 0.0220(11) 0.0249(12) 0.0220(11) 0.0047(9) 0.0025(9) 0.0015(9)
N3 0.0334(13) 0.0242(13) 0.0294(13) 0.0045(10) 0.0010(10) 0.0014(10)
N4 0.0213(11) 0.0257(12) 0.0235(12) 0.0036(9) 0.0036(9) 0.0021(9)
N5 0.0326(13) 0.0356(14) 0.0231(12) 0.0070(10) 0.0054(10) 0.0024(11)
N6 0.0233(11) 0.0203(12) 0.0168(11) 0.0037(9) -0.0003(8) -0.0004(9)
N7 0.0305(13) 0.0328(14) 0.0208(13) 0.0110(11) -0.0026(9) -0.0016(11)
C1 0.0246(14) 0.0272(16) 0.0330(16) -0.0008(12) 0.0026(11) -0.0009(12)
C2 0.0214(14) 0.0341(17) 0.0404(17) -0.0021(13) 0.0005(12) -0.0019(12)
C3 0.0259(14) 0.0378(18) 0.0355(17) 0.0006(13) -0.0088(12) -0.0013(13)
C4 0.0297(15) 0.0293(16) 0.0271(15) 0.0040(12) -0.0019(11) -0.0002(12)
C5 0.0224(13) 0.0175(14) 0.0243(14) 0.0022(11) 0.0004(10) -0.0016(10)
C6 0.0215(13) 0.0175(13) 0.0216(14) 0.0034(11) -0.0009(10) -0.0005(10)
C7 0.0235(13) 0.0215(14) 0.0207(14) 0.0002(11) 0.0000(10) 0.0027(11)
C8 0.0251(14) 0.0230(15) 0.0244(15) -0.0016(11) 0.0032(11) -0.0029(11)
C9 0.0263(14) 0.0336(17) 0.0213(14) -0.0011(12) -0.0005(11) -0.0023(12)
C10 0.0227(14) 0.0499(19) 0.0302(16) -0.0069(14) 0.0031(11) -0.0017(13)
C11 0.0342(16) 0.054(2) 0.0324(17) -0.0017(15) 0.0162(13) -0.0108(15)
C12 0.0431(18) 0.051(2) 0.0244(16) 0.0073(14) 0.0096(13) -0.0042(15)
C13 0.0269(14) 0.0257(16) 0.0269(15) 0.0089(12) -0.0002(11) 0.0055(12)
Fe12 0.02313(19) 0.0212(2) 0.0189(2) -0.00419(16) 0.00271(14) -0.00175(17)
S2 0.0566(5) 0.0279(4) 0.0417(5) -0.0021(3) -0.0111(4) 0.0090(4)
S3 0.0465(5) 0.0253(4) 0.0523(5) -0.0003(4) -0.0062(4) 0.0024(3)
N8 0.0227(11) 0.0237(12) 0.0259(12) -0.0001(9) 0.0023(9) 0.0031(9)
N9 0.0212(11) 0.0256(12) 0.0227(11) -0.0059(9) 0.0033(9) -0.0024(9)
N10 0.0361(13) 0.0274(14) 0.0296(13) -0.0031(11) 0.0007(10) -0.0032(11)
N11 0.0224(11) 0.0267(13) 0.0233(12) -0.0048(9) 0.0037(9) -0.0033(9)
N12 0.0356(13) 0.0317(14) 0.0215(12) -0.0052(10) 0.0054(10) -0.0088(11)
N13 0.0234(11) 0.0214(12) 0.0154(11) -0.0033(9) -0.0009(8) 0.0001(9)
N14 0.0312(13) 0.0319(14) 0.0211(13) -0.0079(11) -0.0022(10) -0.0024(11)
N15 0.0247(11) 0.0226(12) 0.0270(12) -0.0011(10) 0.0028(9) 0.0010(9)
N16 0.0220(11) 0.0225(12) 0.0236(12) -0.0035(9) 0.0044(9) -0.0028(9)
N17 0.0406(14) 0.0286(15) 0.0319(13) -0.0013(11) 0.0046(11) -0.0012(11)
N18 0.0238(11) 0.0266(13) 0.0234(12) -0.0038(10) 0.0028(9) -0.0037(9)
N19 0.0365(13) 0.0319(14) 0.0211(12) -0.0026(10) 0.0053(10) -0.0006(11)
N20 0.0228(11) 0.0229(12) 0.0195(11) -0.0023(9) -0.0030(9) -0.0002(9)
N21 0.0305(13) 0.0283(14) 0.0208(13) -0.0056(10) -0.0029(9) -0.0004(11)
C14 0.0265(14) 0.0269(16) 0.0324(15) 0.0025(12) 0.0035(11) 0.0048(12)
C15 0.0189(13) 0.0357(17) 0.0446(18) 0.0024(14) -0.0005(12) 0.0027(12)
C16 0.0230(14) 0.0354(17) 0.0410(17) -0.0014(14) -0.0103(12) 0.0006(12)
C17 0.0262(14) 0.0316(16) 0.0311(15) -0.0052(12) -0.0025(11) 0.0041(12)
C18 0.0233(13) 0.0208(14) 0.0228(14) -0.0024(11) -0.0001(10) 0.0030(11)
C19 0.0234(13) 0.0194(14) 0.0189(13) -0.0022(11) 0.0001(10) -0.0003(11)
C20 0.0258(13) 0.0197(14) 0.0210(14) -0.0002(11) -0.0013(10) -0.0017(11)
C21 0.0273(14) 0.0221(14) 0.0214(14) 0.0021(11) 0.0048(11) -0.0002(11)
C22 0.0253(14) 0.0284(16) 0.0270(15) 0.0010(12) -0.0003(11) -0.0012(12)
C23 0.0264(14) 0.0354(17) 0.0359(17) 0.0057(13) 0.0033(12) 0.0004(13)
C24 0.0370(17) 0.0406(19) 0.0383(18) 0.0028(14) 0.0161(13) -0.0014(14)
C25 0.0452(18) 0.0400(19) 0.0227(15) -0.0072(13) 0.0133(13) -0.0065(14)
C26 0.0295(15) 0.0277(16) 0.0249(15) -0.0091(12) -0.0012(11) -0.0047(12)
C27 0.0237(14) 0.0289(16) 0.0373(16) 0.0000(13) 0.0050(12) 0.0021(12)
C28 0.0224(14) 0.0356(18) 0.0465(18) 0.0009(14) -0.0006(12) 0.0006(12)
C29 0.0261(15) 0.0401(18) 0.0396(17) -0.0040(14) -0.0084(12) 0.0025(13)
C30 0.0284(15) 0.0359(17) 0.0273(15) -0.0026(12) -0.0055(11) 0.0030(13)
C31 0.0270(14) 0.0179(14) 0.0248(14) 0.0004(11) 0.0008(11) -0.0001(11)
C32 0.0256(13) 0.0174(14) 0.0206(14) -0.0021(11) -0.0012(10) 0.0008(11)
C33 0.0258(13) 0.0197(14) 0.0202(14) -0.0007(11) 0.0006(10) -0.0005(11)
C34 0.0282(14) 0.0213(15) 0.0242(14) 0.0033(11) 0.0037(11) -0.0005(11)
C35 0.0316(15) 0.0404(18) 0.0227(15) 0.0013(13) 0.0042(11) -0.0016(13)
C36 0.0297(15) 0.045(2) 0.0361(17) 0.0042(14) 0.0061(12) -0.0010(14)
C37 0.0382(17) 0.044(2) 0.0363(18) 0.0066(14) 0.0175(13) 0.0075(14)
C38 0.0493(19) 0.0404(19) 0.0253(16) -0.0023(13) 0.0131(13) 0.0039(15)
C39 0.0317(15) 0.0296(17) 0.0272(15) -0.0077(13) 0.0051(12) -0.0027(13)
Fe21 0.0219(3) 0.0213(3) 0.0199(3) 0.0004(2) 0.00064(19) -0.0031(2)
S4 0.0320(4) 0.0433(5) 0.0308(4) 0.0130(3) 0.0085(3) 0.0033(3)
N22 0.0245(11) 0.0265(13) 0.0193(11) 0.0031(9) 0.0011(9) -0.0020(9)
N23 0.0201(11) 0.0251(12) 0.0270(12) -0.0011(10) -0.0012(9) -0.0036(9)
N24 0.0308(12) 0.0290(13) 0.0242(12) 0.0016(10) 0.0012(9) -0.0002(10)
N25 0.0212(11) 0.0266(13) 0.0259(12) -0.0002(10) -0.0016(9) -0.0032(9)
N26 0.0353(13) 0.0238(13) 0.0223(12) -0.0003(10) -0.0010(9) -0.0053(10)
N27 0.0270(12) 0.0167(12) 0.0226(11) 0.0019(9) 0.0007(9) 0.0010(9)
N28 0.0425(15) 0.0290(14) 0.0326(14) -0.0068(11) -0.0041(11) 0.0151(12)
C40 0.0232(14) 0.0397(17) 0.0237(14) 0.0043(12) -0.0011(11) -0.0056(12)
C41 0.0223(14) 0.0460(19) 0.0321(16) 0.0107(14) -0.0013(11) 0.0003(13)
C42 0.0298(15) 0.0291(17) 0.0438(17) 0.0110(13) 0.0016(13) 0.0041(13)
C43 0.0306(15) 0.0228(15) 0.0400(16) 0.0054(12) 0.0006(12) -0.0008(12)
C44 0.0229(13) 0.0234(15) 0.0234(14) 0.0069(11) 0.0037(10) -0.0029(11)
C45 0.0240(13) 0.0160(14) 0.0249(14) 0.0044(11) 0.0006(10) -0.0027(11)
C46 0.0274(14) 0.0192(14) 0.0202(13) 0.0037(11) 0.0001(10) -0.0006(11)
C47 0.0310(14) 0.0209(14) 0.0161(13) 0.0038(11) -0.0013(10) -0.0043(11)
C48 0.0310(14) 0.0237(15) 0.0207(14) 0.0019(11) -0.0053(11) 0.0001(12)
C49 0.0299(15) 0.0356(17) 0.0302(15) 0.0054(13) -0.0094(12) 0.0035(13)
C50 0.0411(17) 0.0406(19) 0.0267(15) 0.0022(13) -0.0132(13) -0.0086(14)
C51 0.0461(18) 0.0320(17) 0.0256(15) -0.0038(13) -0.0062(13) -0.0060(14)
C52 0.0192(13) 0.0254(15) 0.0263(15) -0.0003(12) -0.0013(11) 0.0015(11)
Fe22 0.02241(19) 0.0223(2) 0.0208(2) -0.00060(16) 0.00271(14) 0.00094(16)
S5 0.0320(4) 0.0373(4) 0.0286(4) -0.0104(3) 0.0067(3) -0.0009(3)
S6 0.0365(4) 0.0509(5) 0.0371(4) -0.0213(4) 0.0138(3) -0.0074(4)
N29 0.0221(11) 0.0277(13) 0.0215(11) -0.0024(9) 0.0042(9) -0.0012(9)
N30 0.0252(12) 0.0242(12) 0.0257(12) 0.0010(10) 0.0010(9) 0.0015(10)
N31 0.0304(12) 0.0294(13) 0.0260(13) -0.0020(10) 0.0012(9) 0.0034(10)
N32 0.0250(12) 0.0273(13) 0.0267(12) 0.0012(10) 0.0000(9) 0.0007(10)
N33 0.0369(13) 0.0295(14) 0.0206(12) -0.0002(10) 0.0013(10) 0.0024(11)
N34 0.0300(12) 0.0191(12) 0.0223(12) 0.0007(9) 0.0010(9) -0.0027(9)
N35 0.0463(16) 0.0343(16) 0.0360(16) 0.0113(12) -0.0071(12) -0.0110(12)
N36 0.0266(12) 0.0306(13) 0.0226(12) -0.0053(10) 0.0060(9) -0.0009(10)
N37 0.0200(11) 0.0247(13) 0.0310(12) -0.0003(10) 0.0026(9) 0.0013(9)
N38 0.0315(13) 0.0327(14) 0.0287(13) -0.0046(11) 0.0039(10) -0.0024(10)
N39 0.0244(11) 0.0220(12) 0.0276(12) 0.0022(10) 0.0017(9) 0.0016(9)
N40 0.0453(14) 0.0270(13) 0.0230(12) 0.0035(10) 0.0026(10) 0.0069(11)
N41 0.0349(13) 0.0172(12) 0.0237(12) 0.0002(9) 0.0048(9) -0.0017(10)
N42 0.0499(16) 0.0222(14) 0.0370(16) 0.0060(11) 0.0030(12) -0.0082(12)
C53 0.0301(15) 0.0372(17) 0.0231(14) -0.0039(12) 0.0013(11) 0.0021(13)
C54 0.0292(15) 0.046(2) 0.0286(15) -0.0089(14) -0.0003(12) -0.0060(14)
C55 0.0334(16) 0.0320(18) 0.0412(17) -0.0076(14) 0.0028(13) -0.0095(13)
C56 0.0375(16) 0.0260(16) 0.0343(16) -0.0044(12) 0.0021(12) -0.0030(13)
C57 0.0284(14) 0.0300(16) 0.0205(14) -0.0070(12) 0.0033(11) -0.0027(12)
C58 0.0301(14) 0.0170(14) 0.0221(14) -0.0044(11) 0.0035(11) 0.0014(11)
C59 0.0284(14) 0.0214(15) 0.0180(13) -0.0048(11) 0.0036(10) -0.0002(11)
C60 0.0322(14) 0.0217(15) 0.0195(14) -0.0024(11) -0.0020(11) 0.0013(11)
C61 0.0369(15) 0.0239(15) 0.0220(14) -0.0005(11) -0.0060(11) -0.0039(12)
C62 0.0335(16) 0.0392(18) 0.0249(15) -0.0046(13) -0.0052(12) -0.0049(13)
C63 0.0370(17) 0.0413(19) 0.0255(15) -0.0019(13) -0.0073(12) 0.0100(14)
C64 0.0459(18) 0.0323(17) 0.0214(14) 0.0031(12) -0.0008(12) 0.0071(14)
C65 0.0182(12) 0.0244(15) 0.0294(15) 0.0019(12) 0.0029(11) -0.0013(11)
C66 0.0243(14) 0.0474(19) 0.0269(15) -0.0081(13) 0.0042(11) 0.0007(13)
C67 0.0266(15) 0.050(2) 0.0391(17) -0.0170(15) 0.0068(12) -0.0045(14)
C68 0.0289(16) 0.0369(19) 0.058(2) -0.0166(16) 0.0136(14) -0.0110(14)
C69 0.0338(16) 0.0257(16) 0.0467(18) -0.0061(13) 0.0091(13) -0.0042(13)
C70 0.0255(14) 0.0266(16) 0.0262(14) -0.0093(12) 0.0081(11) -0.0010(11)
C71 0.0283(14) 0.0183(14) 0.0254(14) -0.0033(11) 0.0062(11) 0.0016(11)
C72 0.0307(14) 0.0188(14) 0.0213(14) -0.0006(11) 0.0044(11) 0.0010(11)
C73 0.0359(15) 0.0209(15) 0.0198(14) -0.0033(11) -0.0003(11) 0.0027(12)
C74 0.0370(16) 0.0246(15) 0.0228(14) 0.0008(11) -0.0079(12) -0.0003(12)
C75 0.0362(16) 0.0347(17) 0.0342(16) -0.0082(14) -0.0135(13) -0.0012(13)
C76 0.0487(19) 0.0272(17) 0.0340(16) -0.0065(13) -0.0194(14) 0.0108(14)
C77 0.060(2) 0.0252(17) 0.0280(16) 0.0013(12) -0.0053(14) 0.0091(15)
C78 0.0202(13) 0.0312(16) 0.0319(16) -0.0015(13) 0.0023(11) -0.0040(12)

loop_
_atom_type_symbol
_atom_type_description
_atom_type_scat_dispersion_real
_atom_type_scat_dispersion_imag
_atom_type_scat_source
C C 0.0033 0.0016 'International Tables Vol C Tables 4.2.6.8 and 6.1.1.4'
H H 0.0000 0.0000 'International Tables Vol C Tables 4.2.6.8 and 6.1.1.4'
N N 0.0061 0.0033 'International Tables Vol C Tables 4.2.6.8 and 6.1.1.4'
S S 0.1246 0.1234 'International Tables Vol C Tables 4.2.6.8 and 6.1.1.4'
Fe Fe 0.3463 0.8444 'International Tables Vol C Tables 4.2.6.8 and 6.1.1.4'

loop_
_geom_angle_atom_site_label_1
_geom_angle_atom_site_label_2
_geom_angle_atom_site_label_3
_geom_angle
_geom_angle_site_symmetry_1
_geom_angle_site_symmetry_3
_geom_angle_publ_flag
N3 Fe11 N3 180.00(10) 3_765 . ?
N3 Fe11 N2 89.74(8) 3_765 3_765 ?
N3 Fe11 N2 90.26(8) . 3_765 ?
N3 Fe11 N2 90.26(8) 3_765 . ?
N3 Fe11 N2 89.74(8) . . ?
N2 Fe11 N2 180.00(11) 3_765 . ?
N3 Fe11 N1 92.84(7) 3_765 3_765 ?
N3 Fe11 N1 87.16(7) . 3_765 ?
N2 Fe11 N1 75.87(7) 3_765 3_765 ?
N2 Fe11 N1 104.13(7) . 3_765 ?
N3 Fe11 N1 87.16(7) 3_765 . ?
N3 Fe11 N1 92.84(7) . . ?
N2 Fe11 N1 104.13(7) 3_765 . ?
N2 Fe11 N1 75.87(7) . . ?
N1 Fe11 N1 180.00(12) 3_765 . ?
C1 N1 C5 118.2(2) . . ?
C1 N1 Fe11 125.77(17) . . ?
C5 N1 Fe11 115.91(15) . . ?
C6 N2 N4 108.64(19) . . ?
C6 N2 Fe11 114.47(16) . . ?
N4 N2 Fe11 136.59(15) . . ?
C13 N3 Fe11 164.3(2) . . ?
C7 N4 N2 106.79(19) . . ?
C12 N5 C8 117.1(2) . . ?
C6 N6 C7 105.68(18) . . ?
C6 N6 N7 124.8(2) . . ?
C7 N6 N7 129.3(2) . . ?
N6 N7 H1N 101.3(16) . . ?
N6 N7 H2N 101.3(17) . . ?
H1N N7 H2N 106(2) . . ?
N1 C1 C2 122.8(2) . . ?
N1 C1 H1A 118.6 . . ?
C2 C1 H1A 118.6 . . ?
C3 C2 C1 118.5(2) . . ?
C3 C2 H2A 120.7 . . ?
C1 C2 H2A 120.7 . . ?
C2 C3 C4 119.4(2) . . ?
C2 C3 H3A 120.3 . . ?
C4 C3 H3A 120.3 . . ?
C5 C4 C3 118.9(2) . . ?
C5 C4 H4A 120.5 . . ?
C3 C4 H4A 120.5 . . ?
N1 C5 C4 122.2(2) . . ?
N1 C5 C6 112.6(2) . . ?
C4 C5 C6 125.2(2) . . ?
N2 C6 N6 108.9(2) . . ?
N2 C6 C5 120.8(2) . . ?
N6 C6 C5 130.2(2) . . ?
N4 C7 N6 109.9(2) . . ?
N4 C7 C8 124.0(2) . . ?
N6 C7 C8 126.0(2) . . ?
N5 C8 C9 123.5(2) . . ?
N5 C8 C7 116.6(2) . . ?
C9 C8 C7 119.9(2) . . ?
C10 C9 C8 118.3(2) . . ?
C10 C9 H9A 120.9 . . ?
C8 C9 H9A 120.9 . . ?
C11 C10 C9 118.9(3) . . ?
C11 C10 H10A 120.6 . . ?
C9 C10 H10A 120.6 . . ?
C10 C11 C12 119.1(2) . . ?
C10 C11 H11A 120.5 . . ?
C12 C11 H11A 120.5 . . ?
N5 C12 C11 123.2(3) . . ?
N5 C12 H12A 118.4 . . ?
C11 C12 H12A 118.4 . . ?
N3 C13 S1 178.5(3) . . ?
N17 Fe12 N10 179.49(9) . . ?
N17 Fe12 N9 90.60(8) . . ?
N10 Fe12 N9 89.84(8) . . ?
N17 Fe12 N16 89.27(8) . . ?
N10 Fe12 N16 90.30(8) . . ?
N9 Fe12 N16 179.52(8) . . ?
N17 Fe12 N15 93.72(8) . . ?
N10 Fe12 N15 86.44(8) . . ?
N9 Fe12 N15 103.57(8) . . ?
N16 Fe12 N15 75.98(7) . . ?
N17 Fe12 N8 89.03(8) . . ?
N10 Fe12 N8 90.83(8) . . ?
N9 Fe12 N8 75.87(7) . . ?
N16 Fe12 N8 104.59(7) . . ?
N15 Fe12 N8 177.21(7) . . ?
C14 N8 C18 118.3(2) . . ?
C14 N8 Fe12 125.30(17) . . ?
C18 N8 Fe12 116.42(15) . . ?
C19 N9 N11 109.01(19) . . ?
C19 N9 Fe12 114.44(16) . . ?
N11 N9 Fe12 136.26(15) . . ?
C26 N10 Fe12 165.0(2) . . ?
C20 N11 N9 106.31(19) . . ?
C25 N12 C21 117.1(2) . . ?
C19 N13 C20 105.92(18) . . ?
C19 N13 N14 124.7(2) . . ?
C20 N13 N14 129.2(2) . . ?
N13 N14 H4N 97.9(18) . . ?
N13 N14 H3N 103.1(16) . . ?
H4N N14 H3N 104(2) . . ?
C27 N15 C31 117.8(2) . . ?
C27 N15 Fe12 125.80(17) . . ?
C31 N15 Fe12 116.09(16) . . ?
C32 N16 N18 108.46(19) . . ?
C32 N16 Fe12 114.54(16) . . ?
N18 N16 Fe12 136.68(15) . . ?
C39 N17 Fe12 168.2(2) . . ?
C33 N18 N16 106.70(19) . . ?
C38 N19 C34 116.9(2) . . ?
C32 N20 C33 105.65(19) . . ?
C32 N20 N21 124.7(2) . . ?
C33 N20 N21 129.6(2) . . ?
N20 N21 H6N 96.6(17) . . ?
N20 N21 H5N 100.1(15) . . ?
H6N N21 H5N 108(2) . . ?
N8 C14 C15 122.4(2) . . ?
N8 C14 H14A 118.8 . . ?
C15 C14 H14A 118.8 . . ?
C16 C15 C14 118.8(2) . . ?
C16 C15 H15A 120.6 . . ?
C14 C15 H15A 120.6 . . ?
C15 C16 C17 119.3(2) . . ?
C15 C16 H16A 120.3 . . ?
C17 C16 H16A 120.3 . . ?
C18 C17 C16 118.6(2) . . ?
C18 C17 H17A 120.7 . . ?
C16 C17 H17A 120.7 . . ?
N8 C18 C17 122.6(2) . . ?
N8 C18 C19 111.9(2) . . ?
C17 C18 C19 125.5(2) . . ?
N9 C19 N13 108.7(2) . . ?
N9 C19 C18 121.1(2) . . ?
N13 C19 C18 130.2(2) . . ?
N11 C20 N13 110.1(2) . . ?
N11 C20 C21 124.3(2) . . ?
N13 C20 C21 125.7(2) . . ?
N12 C21 C22 123.4(2) . . ?
N12 C21 C20 116.6(2) . . ?
C22 C21 C20 120.0(2) . . ?
C23 C22 C21 118.0(2) . . ?
C23 C22 H22A 121.0 . . ?
C21 C22 H22A 121.0 . . ?
C24 C23 C22 119.3(3) . . ?
C24 C23 H23A 120.3 . . ?
C22 C23 H23A 120.3 . . ?
C23 C24 C25 119.1(3) . . ?
C23 C24 H24A 120.5 . . ?
C25 C24 H24A 120.5 . . ?
N12 C25 C24 123.0(2) . . ?
N12 C25 H25A 118.5 . . ?
C24 C25 H25A 118.5 . . ?
N10 C26 S2 178.9(3) . . ?
N15 C27 C28 123.1(3) . . ?
N15 C27 H27A 118.5 . . ?
C28 C27 H27A 118.5 . . ?
C29 C28 C27 118.4(3) . . ?
C29 C28 H28A 120.8 . . ?
C27 C28 H28A 120.8 . . ?
C28 C29 C30 119.4(2) . . ?
C28 C29 H29A 120.3 . . ?
C30 C29 H29A 120.3 . . ?
C31 C30 C29 118.8(2) . . ?
C31 C30 H30A 120.6 . . ?
C29 C30 H30A 120.6 . . ?
N15 C31 C30 122.6(2) . . ?
N15 C31 C32 112.5(2) . . ?
C30 C31 C32 124.9(2) . . ?
N16 C32 N20 109.2(2) . . ?
N16 C32 C31 120.5(2) . . ?
N20 C32 C31 130.3(2) . . ?
N18 C33 N20 110.0(2) . . ?
N18 C33 C34 124.2(2) . . ?
N20 C33 C34 125.8(2) . . ?
N19 C34 C35 123.8(2) . . ?
N19 C34 C33 116.8(2) . . ?
C35 C34 C33 119.4(2) . . ?
C36 C35 C34 118.0(2) . . ?
C36 C35 H35A 121.0 . . ?
C34 C35 H35A 121.0 . . ?
C37 C36 C35 119.0(3) . . ?
C37 C36 H36A 120.5 . . ?
C35 C36 H36A 120.5 . . ?
C36 C37 C38 118.7(3) . . ?
C36 C37 H37A 120.6 . . ?
C38 C37 H37A 120.6 . . ?
N19 C38 C37 123.6(3) . . ?
N19 C38 H38A 118.2 . . ?
C37 C38 H38A 118.2 . . ?
N17 C39 S3 178.3(3) . . ?
N24 Fe21 N24 180.00(4) 3_665 . ?
N24 Fe21 N23 92.12(8) 3_665 . ?
N24 Fe21 N23 87.88(8) . . ?
N24 Fe21 N23 87.88(8) 3_665 3_665 ?
N24 Fe21 N23 92.12(8) . 3_665 ?
N23 Fe21 N23 180.00(9) . 3_665 ?
N24 Fe21 N22 89.70(7) 3_665 3_665 ?
N24 Fe21 N22 90.30(7) . 3_665 ?
N23 Fe21 N22 104.48(7) . 3_665 ?
N23 Fe21 N22 75.52(7) 3_665 3_665 ?
N24 Fe21 N22 90.30(7) 3_665 . ?
N24 Fe21 N22 89.70(7) . . ?
N23 Fe21 N22 75.52(7) . . ?
N23 Fe21 N22 104.48(7) 3_665 . ?
N22 Fe21 N22 180.0 3_665 . ?
C40 N22 C44 117.9(2) . . ?
C40 N22 Fe21 126.14(18) . . ?
C44 N22 Fe21 115.83(15) . . ?
C45 N23 N25 108.75(19) . . ?
C45 N23 Fe21 113.23(16) . . ?
N25 N23 Fe21 133.57(16) . . ?
C52 N24 Fe21 168.8(2) . . ?
C46 N25 N23 106.4(2) . . ?
C51 N26 C47 116.7(2) . . ?
C45 N27 C46 105.8(2) . . ?
C45 N27 N28 124.3(2) . . ?
C46 N27 N28 129.7(2) . . ?
N27 N28 H8N 99.3(17) . . ?
N27 N28 H7N 104.8(17) . . ?
H8N N28 H7N 103(2) . . ?
N22 C40 C41 123.0(2) . . ?
N22 C40 H40A 118.5 . . ?
C41 C40 H40A 118.5 . . ?
C42 C41 C40 118.6(2) . . ?
C42 C41 H41A 120.7 . . ?
C40 C41 H41A 120.7 . . ?
C41 C42 C43 119.6(3) . . ?
C41 C42 H42A 120.2 . . ?
C43 C42 H42A 120.2 . . ?
C44 C43 C42 118.4(3) . . ?
C44 C43 H43A 120.8 . . ?
C42 C43 H43A 120.8 . . ?
N22 C44 C43 122.5(2) . . ?
N22 C44 C45 111.7(2) . . ?
C43 C44 C45 125.7(2) . . ?
N23 C45 N27 109.0(2) . . ?
N23 C45 C44 120.8(2) . . ?
N27 C45 C44 130.3(2) . . ?
N25 C46 N27 110.1(2) . . ?
N25 C46 C47 123.2(2) . . ?
N27 C46 C47 126.6(2) . . ?
N26 C47 C48 123.0(2) . . ?
N26 C47 C46 117.1(2) . . ?
C48 C47 C46 119.9(2) . . ?
C49 C48 C47 118.6(2) . . ?
C49 C48 H48A 120.7 . . ?
C47 C48 H48A 120.7 . . ?
C48 C49 C50 119.1(3) . . ?
C48 C49 H49A 120.5 . . ?
C50 C49 H49A 120.5 . . ?
C51 C50 C49 118.3(2) . . ?
C51 C50 H50A 120.9 . . ?
C49 C50 H50A 120.9 . . ?
N26 C51 C50 124.3(3) . . ?
N26 C51 H51A 117.8 . . ?
C50 C51 H51A 117.8 . . ?
N24 C52 S4 178.5(2) . . ?
N38 Fe22 N31 179.83(9) . . ?
N38 Fe22 N37 92.35(8) . . ?
N31 Fe22 N37 87.65(8) . . ?
N38 Fe22 N30 88.63(8) . . ?
N31 Fe22 N30 91.37(8) . . ?
N37 Fe22 N30 178.53(7) . . ?
N38 Fe22 N29 89.18(8) . . ?
N31 Fe22 N29 90.98(8) . . ?
N37 Fe22 N29 103.33(8) . . ?
N30 Fe22 N29 75.58(8) . . ?
N38 Fe22 N36 90.17(8) . . ?
N31 Fe22 N36 89.66(8) . . ?
N37 Fe22 N36 75.01(8) . . ?
N30 Fe22 N36 106.09(8) . . ?
N29 Fe22 N36 178.19(7) . . ?
C53 N29 C57 117.9(2) . . ?
C53 N29 Fe22 126.36(18) . . ?
C57 N29 Fe22 115.56(16) . . ?
C58 N30 N32 108.81(19) . . ?
C58 N30 Fe22 113.47(16) . . ?
N32 N30 Fe22 134.71(16) . . ?
C65 N31 Fe22 172.9(2) . . ?
C59 N32 N30 106.2(2) . . ?
C64 N33 C60 116.6(2) . . ?
C58 N34 C59 105.9(2) . . ?
C58 N34 N35 123.4(2) . . ?
C59 N34 N35 130.5(2) . . ?
N34 N35 H10N 95.7(19) . . ?
N34 N35 H9N 105(2) . . ?
H10N N35 H9N 93(3) . . ?
C66 N36 C70 117.6(2) . . ?
C66 N36 Fe22 126.32(19) . . ?
C70 N36 Fe22 116.05(16) . . ?
C71 N37 N39 109.4(2) . . ?
C71 N37 Fe22 114.69(16) . . ?
N39 N37 Fe22 134.44(16) . . ?
C78 N38 Fe22 171.4(2) . . ?
C72 N39 N37 106.4(2) . . ?
C77 N40 C73 116.4(3) . . ?
C71 N41 C72 106.0(2) . . ?
C71 N41 N42 124.8(2) . . ?
C72 N41 N42 129.1(2) . . ?
N41 N42 H11N 105.8(18) . . ?
N41 N42 H12N 101.7(17) . . ?
H11N N42 H12N 103(2) . . ?
N29 C53 C54 122.9(3) . . ?
N29 C53 H53A 118.5 . . ?
C54 C53 H53A 118.5 . . ?
C55 C54 C53 118.9(3) . . ?
C55 C54 H54A 120.6 . . ?
C53 C54 H54A 120.6 . . ?
C54 C55 C56 119.4(3) . . ?
C54 C55 H55A 120.3 . . ?
C56 C55 H55A 120.3 . . ?
C55 C56 C57 118.4(3) . . ?
C55 C56 H56A 120.8 . . ?
C57 C56 H56A 120.8 . . ?
N29 C57 C56 122.4(2) . . ?
N29 C57 C58 112.3(2) . . ?
C56 C57 C58 125.2(2) . . ?
N30 C58 N34 109.2(2) . . ?
N30 C58 C57 120.7(2) . . ?
N34 C58 C57 130.1(2) . . ?
N32 C59 N34 109.9(2) . . ?
N32 C59 C60 123.4(2) . . ?
N34 C59 C60 126.5(2) . . ?
N33 C60 C61 123.5(2) . . ?
N33 C60 C59 117.5(2) . . ?
C61 C60 C59 118.9(2) . . ?
C62 C61 C60 118.6(2) . . ?
C62 C61 H61A 120.7 . . ?
C60 C61 H61A 120.7 . . ?
C61 C62 C63 118.4(3) . . ?
C61 C62 H62A 120.8 . . ?
C63 C62 H62A 120.8 . . ?
C64 C63 C62 118.8(3) . . ?
C64 C63 H63A 120.6 . . ?
C62 C63 H63A 120.6 . . ?
N33 C64 C63 124.1(3) . . ?
N33 C64 H64A 117.9 . . ?
C63 C64 H64A 117.9 . . ?
N31 C65 S5 177.7(2) . . ?
N36 C66 C67 123.3(3) . . ?
N36 C66 H66A 118.4 . . ?
C67 C66 H66A 118.4 . . ?
C68 C67 C66 118.9(3) . . ?
C68 C67 H67A 120.6 . . ?
C66 C67 H67A 120.6 . . ?
C67 C68 C69 119.1(3) . . ?
C67 C68 H68A 120.5 . . ?
C69 C68 H68A 120.5 . . ?
C70 C69 C68 119.0(3) . . ?
C70 C69 H69A 120.5 . . ?
C68 C69 H69A 120.5 . . ?
N36 C70 C69 122.2(2) . . ?
N36 C70 C71 111.9(2) . . ?
C69 C70 C71 125.8(2) . . ?
N37 C71 N41 108.6(2) . . ?
N37 C71 C70 121.0(2) . . ?
N41 C71 C70 130.4(2) . . ?
N39 C72 N41 109.7(2) . . ?
N39 C72 C73 124.0(2) . . ?
N41 C72 C73 126.2(2) . . ?
N40 C73 C74 123.5(2) . . ?
N40 C73 C72 117.2(2) . . ?
C74 C73 C72 119.1(2) . . ?
C75 C74 C73 118.6(2) . . ?
C75 C74 H74A 120.7 . . ?
C73 C74 H74A 120.7 . . ?
C74 C75 C76 118.5(3) . . ?
C74 C75 H75A 120.8 . . ?
C76 C75 H75A 120.8 . . ?
C77 C76 C75 118.7(3) . . ?
C77 C76 H76A 120.7 . . ?
C75 C76 H76A 120.7 . . ?
N40 C77 C76 124.2(3) . . ?
N40 C77 H77A 117.9 . . ?
C76 C77 H77A 117.9 . . ?
N38 C78 S6 178.4(3) . . ?

loop_
_geom_bond_atom_site_label_1
_geom_bond_atom_site_label_2
_geom_bond_distance
_geom_bond_site_symmetry_2
_geom_bond_publ_flag
Fe11 N3 2.122(2) 3_765 ?
Fe11 N3 2.122(2) . ?
Fe11 N2 2.1437(19) 3_765 ?
Fe11 N2 2.1437(19) . ?
Fe11 N1 2.1977(19) 3_765 ?
Fe11 N1 2.1977(19) . ?
S1 C13 1.637(3) . ?
N1 C1 1.334(3) . ?
N1 C5 1.356(3) . ?
N2 C6 1.322(3) . ?
N2 N4 1.369(3) . ?
N3 C13 1.158(3) . ?
N4 C7 1.314(3) . ?
N5 C12 1.335(3) . ?
N5 C8 1.344(3) . ?
N6 C6 1.354(3) . ?
N6 C7 1.371(3) . ?
N6 N7 1.418(3) . ?
N7 H1N 0.93(3) . ?
N7 H2N 0.86(3) . ?
C1 C2 1.394(3) . ?
C1 H1A 0.9300 . ?
C2 C3 1.378(3) . ?
C2 H2A 0.9300 . ?
C3 C4 1.385(3) . ?
C3 H3A 0.9300 . ?
C4 C5 1.383(3) . ?
C4 H4A 0.9300 . ?
C5 C6 1.465(3) . ?
C7 C8 1.466(3) . ?
C8 C9 1.388(3) . ?
C9 C10 1.386(3) . ?
C9 H9A 0.9300 . ?
C10 C11 1.375(4) . ?
C10 H10A 0.9300 . ?
C11 C12 1.387(4) . ?
C11 H11A 0.9300 . ?
C12 H12A 0.9300 . ?
Fe12 N17 2.110(2) . ?
Fe12 N10 2.116(2) . ?
Fe12 N9 2.1327(19) . ?
Fe12 N16 2.1374(19) . ?
Fe12 N15 2.188(2) . ?
Fe12 N8 2.191(2) . ?
S2 C26 1.643(3) . ?
S3 C39 1.642(3) . ?
N8 C14 1.336(3) . ?
N8 C18 1.353(3) . ?
N9 C19 1.321(3) . ?
N9 N11 1.370(3) . ?
N10 C26 1.160(3) . ?
N11 C20 1.319(3) . ?
N12 C25 1.335(3) . ?
N12 C21 1.344(3) . ?
N13 C19 1.353(3) . ?
N13 C20 1.367(3) . ?
N13 N14 1.419(3) . ?
N14 H4N 0.85(3) . ?
N14 H3N 0.94(3) . ?
N15 C27 1.336(3) . ?
N15 C31 1.353(3) . ?
N16 C32 1.322(3) . ?
N16 N18 1.377(3) . ?
N17 C39 1.157(3) . ?
N18 C33 1.318(3) . ?
N19 C38 1.328(3) . ?
N19 C34 1.340(3) . ?
N20 C32 1.356(3) . ?
N20 C33 1.372(3) . ?
N20 N21 1.421(3) . ?
N21 H6N 0.85(3) . ?
N21 H5N 0.95(3) . ?
C14 C15 1.391(3) . ?
C14 H14A 0.9300 . ?
C15 C16 1.382(3) . ?
C15 H15A 0.9300 . ?
C16 C17 1.384(3) . ?
C16 H16A 0.9300 . ?
C17 C18 1.382(3) . ?
C17 H17A 0.9300 . ?
C18 C19 1.469(3) . ?
C20 C21 1.470(3) . ?
C21 C22 1.388(3) . ?
C22 C23 1.380(3) . ?
C22 H22A 0.9300 . ?
C23 C24 1.367(4) . ?
C23 H23A 0.9300 . ?
C24 C25 1.386(4) . ?
C24 H24A 0.9300 . ?
C25 H25A 0.9300 . ?
C27 C28 1.393(3) . ?
C27 H27A 0.9300 . ?
C28 C29 1.377(4) . ?
C28 H28A 0.9300 . ?
C29 C30 1.387(4) . ?
C29 H29A 0.9300 . ?
C30 C31 1.382(3) . ?
C30 H30A 0.9300 . ?
C31 C32 1.466(3) . ?
C33 C34 1.468(3) . ?
C34 C35 1.387(3) . ?
C35 C36 1.386(3) . ?
C35 H35A 0.9300 . ?
C36 C37 1.372(4) . ?
C36 H36A 0.9300 . ?
C37 C38 1.389(4) . ?
C37 H37A 0.9300 . ?
C38 H38A 0.9300 . ?
Fe21 N24 2.124(2) 3_665 ?
Fe21 N24 2.124(2) . ?
Fe21 N23 2.1463(19) . ?
Fe21 N23 2.1463(19) 3_665 ?
Fe21 N22 2.217(2) 3_665 ?
Fe21 N22 2.217(2) . ?
S4 C52 1.631(3) . ?
N22 C40 1.339(3) . ?
N22 C44 1.353(3) . ?
N23 C45 1.324(3) . ?
N23 N25 1.375(3) . ?
N24 C52 1.168(3) . ?
N25 C46 1.323(3) . ?
N26 C51 1.335(3) . ?
N26 C47 1.349(3) . ?
N27 C45 1.355(3) . ?
N27 C46 1.369(3) . ?
N27 N28 1.410(3) . ?
N28 H8N 0.92(3) . ?
N28 H7N 0.91(3) . ?
C40 C41 1.384(4) . ?
C40 H40A 0.9300 . ?
C41 C42 1.376(4) . ?
C41 H41A 0.9300 . ?
C42 C43 1.389(3) . ?
C42 H42A 0.9300 . ?
C43 C44 1.384(3) . ?
C43 H43A 0.9300 . ?
C44 C45 1.473(3) . ?
C46 C47 1.465(3) . ?
C47 C48 1.392(3) . ?
C48 C49 1.379(3) . ?
C48 H48A 0.9300 . ?
C49 C50 1.384(4) . ?
C49 H49A 0.9300 . ?
C50 C51 1.378(4) . ?
C50 H50A 0.9300 . ?
C51 H51A 0.9300 . ?
Fe22 N38 2.119(2) . ?
Fe22 N31 2.125(2) . ?
Fe22 N37 2.142(2) . ?
Fe22 N30 2.152(2) . ?
Fe22 N29 2.213(2) . ?
Fe22 N36 2.222(2) . ?
S5 C65 1.632(3) . ?
S6 C78 1.627(3) . ?
N29 C53 1.337(3) . ?
N29 C57 1.354(3) . ?
N30 C58 1.318(3) . ?
N30 N32 1.381(3) . ?
N31 C65 1.170(3) . ?
N32 C59 1.321(3) . ?
N33 C64 1.335(3) . ?
N33 C60 1.338(3) . ?
N34 C58 1.351(3) . ?
N34 C59 1.376(3) . ?
N34 N35 1.414(3) . ?
N35 H10N 0.91(3) . ?
N35 H9N 0.84(3) . ?
N36 C66 1.341(3) . ?
N36 C70 1.357(3) . ?
N37 C71 1.320(3) . ?
N37 N39 1.369(3) . ?
N38 C78 1.170(3) . ?
N39 C72 1.323(3) . ?
N40 C77 1.335(3) . ?
N40 C73 1.339(3) . ?
N41 C71 1.356(3) . ?
N41 C72 1.375(3) . ?
N41 N42 1.413(3) . ?
N42 H11N 0.88(3) . ?
N42 H12N 0.92(3) . ?
C53 C54 1.381(4) . ?
C53 H53A 0.9300 . ?
C54 C55 1.378(4) . ?
C54 H54A 0.9300 . ?
C55 C56 1.386(4) . ?
C55 H55A 0.9300 . ?
C56 C57 1.387(3) . ?
C56 H56A 0.9300 . ?
C57 C58 1.469(3) . ?
C59 C60 1.472(3) . ?
C60 C61 1.394(3) . ?
C61 C62 1.382(3) . ?
C61 H61A 0.9300 . ?
C62 C63 1.382(4) . ?
C62 H62A 0.9300 . ?
C63 C64 1.378(4) . ?
C63 H63A 0.9300 . ?
C64 H64A 0.9300 . ?
C66 C67 1.382(4) . ?
C66 H66A 0.9300 . ?
C67 C68 1.373(4) . ?
C67 H67A 0.9300 . ?
C68 C69 1.391(4) . ?
C68 H68A 0.9300 . ?
C69 C70 1.384(3) . ?
C69 H69A 0.9300 . ?
C70 C71 1.464(3) . ?
C72 C73 1.467(3) . ?
C73 C74 1.388(3) . ?
C74 C75 1.377(3) . ?
C74 H74A 0.9300 . ?
C75 C76 1.387(4) . ?
C75 H75A 0.9300 . ?
C76 C77 1.370(4) . ?
C76 H76A 0.9300 . ?
C77 H77A 0.9300 . ?
